data_4087710
loop_
_publ_author_name
'Nesbit, Mark A.'
'Suess, Daniel L. M.'
'Peters, Jonas C.'

_publ_section_title
;
 E--H Bond Activations and Hydrosilylation Catalysis with Iron and Cobalt
 Metalloboranes
;
_journal_issue 19
_journal_name_full Organometallics
_journal_page_first 4741
_journal_paper_doi 10.1021/acs.organomet.5b00530
_journal_volume 34
_journal_year 2015
_chemical_formula_moiety 'C43 H50 B Fe N P2, C4 H10 O'
_chemical_formula_sum 'C47 H60 B Fe N O P2'
_chemical_formula_weight 783.56
_space_group_crystal_system monoclinic
_space_group_IT_number 14
_space_group_name_Hall '-P 2yn'
_space_group_name_H-M_alt 'P 1 21/n 1'
_atom_sites_solution_hydrogens difmap
_audit_creation_date 2015-06-11
_audit_creation_method
;
Olex2 1.2
(compiled 2015.01.26 svn.r3150 for OlexSys, GUI svn.r4998)
;
_cell_angle_alpha 90
_cell_angle_beta 96.033(2)
_cell_angle_gamma 90
_cell_formula_units_Z 4
_cell_length_a 11.1418(5)
_cell_length_b 12.7713(6)
_cell_length_c 30.2507(13)
_cell_measurement_reflns_used 9965
_cell_measurement_temperature 100(2)
_cell_measurement_theta_max 45.11
_cell_measurement_theta_min 2.58
_cell_volume 4280.7(3)
_computing_molecular_graphics 'Olex2 (Dolomanov et al., 2009)'
_computing_publication_material 'Olex2 (Dolomanov et al., 2009)'
_computing_structure_refinement 'ShelXL (Sheldrick, 2008)'
_diffrn_ambient_temperature 100(2)
_diffrn_measured_fraction_theta_full 0.998
_diffrn_measured_fraction_theta_max 0.980
_diffrn_measurement_device_type 'Bruker APEX-II CCD'
_diffrn_radiation_type MoK\a
_diffrn_radiation_wavelength 0.71073
_diffrn_reflns_av_R_equivalents 0.0431
_diffrn_reflns_av_unetI/netI 0.0409
_diffrn_reflns_Laue_measured_fraction_full 0.998
_diffrn_reflns_Laue_measured_fraction_max 0.980
_diffrn_reflns_limit_h_max 22
_diffrn_reflns_limit_h_min -22
_diffrn_reflns_limit_k_max 25
_diffrn_reflns_limit_k_min -25
_diffrn_reflns_limit_l_max 47
_diffrn_reflns_limit_l_min -60
_diffrn_reflns_number 131784
_diffrn_reflns_point_group_measured_fraction_full 0.998
_diffrn_reflns_point_group_measured_fraction_max 0.980
_diffrn_reflns_theta_full 26.000
_diffrn_reflns_theta_max 45.343
_diffrn_reflns_theta_min 1.891
_exptl_absorpt_coefficient_mu 0.462
_exptl_absorpt_correction_type &#x0091;none&#x0092;
_exptl_absorpt_process_details &#x0091;none&#x0092;
_exptl_crystal_colour &#x0091;purple&#x0092;
_exptl_crystal_density_diffrn 1.216
_exptl_crystal_description &#x0091;block&#x0092;
_exptl_crystal_F_000 1672
_refine_diff_density_max 1.840
_refine_diff_density_min -1.077
_refine_diff_density_rms 0.109
_refine_ls_extinction_method none
_refine_ls_goodness_of_fit_ref 1.038
_refine_ls_hydrogen_treatment mixed
_refine_ls_matrix_type full
_refine_ls_number_parameters 482
_refine_ls_number_reflns 35228
_refine_ls_number_restraints 0
_refine_ls_restrained_S_all 1.038
_refine_ls_R_factor_all 0.0737
_refine_ls_R_factor_gt 0.0526
_refine_ls_shift/su_max 0.008
_refine_ls_shift/su_mean 0.000
_refine_ls_structure_factor_coef Fsqd
_refine_ls_weighting_details
;
 w=1/[\s^2^(Fo^2^)+(0.0787P)^2^+1.7167P]
 where P=(Fo^2^+2Fc^2^)/3
;
_refine_ls_weighting_scheme calc
_refine_ls_wR_factor_gt 0.1468
_refine_ls_wR_factor_ref 0.1599
_reflns_Friedel_coverage 0.000
_reflns_number_gt 26962
_reflns_number_total 35228
_reflns_threshold_expression 'I > 2\s(I)'
_cod_data_source_file om5b00530_si_002.cif
_cod_data_source_block compound1c
_cod_database_code 4087710
_shelxl_version_number 2013-2
_shelx_space_group_comment
;
The symmetry employed for this shelxl refinement is uniquely defined
by the following loop, which should always be used as a source of
symmetry information in preference to the above space-group names.
They are only intended as comments.
;
_olex2_refinement_description
;
1. Others
 Fixed Uiso: H19(0.021) H18(0.022) H31(0.025) H17(0.021) H16(0.019) H13(0.023)
 H32(0.027) H35(0.026) H25A(0.037) H25B(0.037) H25C(0.037) H28(0.025)
 H20(0.027) H23(0.024) H4(0.027) H24A(0.044) H24B(0.044) H24C(0.044) H30(0.031)
 H8(0.041) H9(0.039) H34A(0.039) H34B(0.039) H34C(0.039) H5(0.035) H43(0.03)
 H12(0.032) H37A(0.039) H37B(0.039) H37C(0.039) H11(0.036) H29(0.031)
 H36A(0.044) H36B(0.044) H36C(0.044) H33A(0.053) H33B(0.053) H33C(0.053)
 H22A(0.045) H22B(0.045) H22C(0.045) H39(0.034) H6(0.038) H21A(0.056)
 H21B(0.056) H21C(0.056) H42(0.043) H40(0.048) H41(0.052) H10A(0.083)
 H10B(0.083) H10C(0.1) H10D(0.1) H10E(0.1) H10F(0.095) H10G(0.095) H10H(0.175)
 H10I(0.175) H10J(0.175)
 Fixed X: H19(0.9297) H18(1.0437) H31(0.4309) H17(0.9587) H16(0.763101)
 H13(0.7676) H32(0.2711) H35(0.437099) H25A(0.6871) H25B(0.611401) H25C(0.5861)
 H28(0.6049) H20(0.614901) H23(0.7739) H4(0.3301) H24A(0.8807) H24B(0.9173)
 H24C(0.828001) H30(0.4674) H8(0.282) H9(0.4484) H34A(0.1776) H34B(0.3042)
 H34C(0.2937) H5(0.171801) H43(0.4284) H12(0.7977) H37A(0.627801) H37B(0.6414)
 H37C(0.6714) H11(0.6534) H29(0.5563) H36A(0.4548) H36B(0.488999)
 H36C(0.357201) H33A(0.138101) H33B(0.248) H33C(0.240499) H22A(0.5722)
 H22B(0.499599) H22C(0.615701) H39(0.789499) H6(0.167201) H21A(0.758901)
 H21B(0.828501) H21C(0.820901) H42(0.4373) H40(0.7985) H41(0.622801)
 H10A(1.049) H10B(0.9172) H10C(0.905399) H10D(0.8736) H10E(1.004) H10F(1.0135)
 H10G(1.145201) H10H(1.1466) H10I(1.1731) H10J(1.0417)
 Fixed Y: H19(0.3895) H18(0.3361) H31(0.188701) H17(0.222) H16(0.161601)
 H13(0.4787) H32(0.3708) H35(0.3625) H25A(0.611901) H25B(0.5124) H25C(0.562)
 H28(-0.0327) H20(0.196) H23(0.5099) H4(0.2985) H24A(0.536399) H24B(0.4266)
 H24C(0.4297) H30(0.0125) H8(0.7452) H9(0.812901) H34A(0.206499) H34B(0.2148)
 H34C(0.1478) H5(0.406099) H43(0.0696) H12(0.655701) H37A(0.4337)
 H37B(0.318601) H37C(0.4189) H11(0.778999) H29(-0.097301) H36A(0.546499)
 H36B(0.5418) H36C(0.5075) H33A(0.303) H33B(0.246699) H33C(0.3718) H22A(0.2574)
 H22B(0.320201) H22C(0.371901) H39(0.0488) H6(0.5839) H21A(0.1665) H21B(0.2711)
 H21C(0.174399) H42(-0.060901) H40(-0.0825) H41(-0.137099) H10A(-0.222401)
 H10B(-0.170699) H10C(-0.340199) H10D(-0.2586) H10E(-0.3123) H10F(-0.0092)
 H10G(-0.060501) H10H(0.1127) H10I(0.0295) H10J(0.0804)
 Fixed Z: H19(0.9017) H18(0.8454) H31(0.7051) H17(0.789599) H16(0.7909)
 H13(0.8194) H32(0.8042) H35(0.7123) H25A(0.970399) H25B(0.9838) H25C(0.9351)
 H28(0.817201) H20(0.9538) H23(0.917) H4(0.907) H24A(0.986899) H24B(0.966599)
 H24C(1.0047) H30(0.6892) H8(0.8816) H9(0.853801) H34A(0.8142) H34B(0.8443)
 H34C(0.799399) H5(0.924399) H43(0.898301) H12(0.8057) H37A(0.7012) H37B(0.722)
 H37C(0.7529) H11(0.822201) H29(0.7455) H36A(0.7149) H36B(0.7676)
 H36C(0.746499) H33A(0.7456) H33B(0.725101) H33C(0.7261) H22A(1.0244)
 H22B(0.9843) H22C(1.0116) H39(0.8949) H6(0.908) H21A(1.0149) H21B(1.0035)
 H21C(0.9697) H42(0.952399) H40(0.9487) H41(0.9781) H10A(0.874599) H10B(0.8696)
 H10C(0.8977) H10D(0.934899) H10E(0.938399) H10F(0.8711) H10G(0.881001)
 H10H(0.9115) H10I(0.9509) H10J(0.9411)
;
_olex2_submission_special_instructions 'No special instructions were received'

loop_
_space_group_symop_operation_xyz
'x, y, z'
'-x+1/2, y+1/2, -z+1/2'
'-x, -y, -z'
'x-1/2, -y-1/2, z-1/2'

loop_
_atom_site_label
_atom_site_type_symbol
_atom_site_fract_x
_atom_site_fract_y
_atom_site_fract_z
_atom_site_U_iso_or_equiv
_atom_site_adp_type
_atom_site_occupancy
_atom_site_site_symmetry_order
_atom_site_calc_flag
Fe1 Fe 0.56525(2) 0.34630(2) 0.85581(2) 0.01155(2) Uani 1 1 d
P1 P 0.67797(2) 0.34831(2) 0.92079(2) 0.01486(4) Uani 1 1 d
P2 P 0.46552(2) 0.31542(2) 0.78784(2) 0.01409(4) Uani 1 1 d
N1 N 0.60772(7) 0.49151(6) 0.84219(2) 0.01492(10) Uani 1 1 d
C19 C 0.89704(8) 0.34030(7) 0.88012(3) 0.01775(13) Uani 1 1 d
H19 H 0.9297 0.3895 0.9017 0.021 Uiso 1 1 d
C26 C 0.49842(8) 0.18308(7) 0.77074(3) 0.01529(12) Uani 1 1 d
C18 C 0.96395(8) 0.31050(7) 0.84615(3) 0.01841(14) Uani 1 1 d
H18 H 1.0437 0.3361 0.8454 0.022 Uiso 1 1 d
C14 C 0.78056(7) 0.29837(7) 0.88319(3) 0.01490(11) Uani 1 1 d
C1 C 0.52267(9) 0.56344(7) 0.85133(3) 0.01784(13) Uani 1 1 d
C15 C 0.72731(7) 0.22819(6) 0.84992(3) 0.01381(11) Uani 1 1 d
C3 C 0.42492(7) 0.40994(8) 0.87685(3) 0.01661(13) Uani 1 1 d
C31 C 0.46690(10) 0.14380(8) 0.72778(3) 0.02109(15) Uani 1 1 d
H31 H 0.4309 0.1887 0.7051 0.025 Uiso 1 1 d
C27 C 0.55127(7) 0.11847(6) 0.80509(3) 0.01510(12) Uani 1 1 d
C17 C 0.91342(8) 0.24243(7) 0.81305(3) 0.01789(13) Uani 1 1 d
H17 H 0.9587 0.2220 0.7896 0.021 Uiso 1 1 d
C2 C 0.42138(8) 0.52016(8) 0.86938(3) 0.01842(14) Uani 1 1 d
C16 C 0.79734(8) 0.20482(7) 0.81452(3) 0.01590(12) Uani 1 1 d
H16 H 0.7631 0.1616 0.7909 0.019 Uiso 1 1 d
C38 C 0.60848(9) 0.07630(7) 0.89103(3) 0.01885(14) Uani 1 1 d
C13 C 0.70750(9) 0.52751(7) 0.82582(3) 0.01926(14) Uani 1 1 d
H13 H 0.7676 0.4787 0.8194 0.023 Uiso 1 1 d
C32 C 0.29712(8) 0.30813(9) 0.78780(4) 0.02224(17) Uani 1 1 d
H32 H 0.2711 0.3708 0.8042 0.027 Uiso 1 1 d
C35 C 0.48728(10) 0.39495(8) 0.73807(3) 0.02128(16) Uani 1 1 d
H35 H 0.4371 0.3625 0.7123 0.026 Uiso 1 1 d
C25 C 0.64843(10) 0.54654(9) 0.95960(4) 0.02447(18) Uani 1 1 d
H25A H 0.6871 0.6119 0.9704 0.037 Uiso 1 1 d
H25B H 0.6114 0.5124 0.9838 0.037 Uiso 1 1 d
H25C H 0.5861 0.5620 0.9351 0.037 Uiso 1 1 d
C28 C 0.57057(10) 0.01315(7) 0.79453(4) 0.02082(15) Uani 1 1 d
H28 H 0.6049 -0.0327 0.8172 0.025 Uiso 1 1 d
C7 C 0.32936(10) 0.58766(10) 0.88123(3) 0.0253(2) Uani 1 1 d
C20 C 0.66047(10) 0.25762(9) 0.96725(3) 0.02247(16) Uani 1 1 d
H20 H 0.6149 0.1960 0.9538 0.027 Uiso 1 1 d
C23 C 0.74372(9) 0.47337(8) 0.94290(3) 0.02008(15) Uani 1 1 d
H23 H 0.7739 0.5099 0.9170 0.024 Uiso 1 1 d
C4 C 0.33046(9) 0.37057(10) 0.89915(3) 0.02274(17) Uani 1 1 d
H4 H 0.3301 0.2985 0.9070 0.027 Uiso 1 1 d
C24 C 0.85226(10) 0.46584(12) 0.97851(4) 0.0295(2) Uani 1 1 d
H24A H 0.8807 0.5364 0.9869 0.044 Uiso 1 1 d
H24B H 0.9173 0.4266 0.9666 0.044 Uiso 1 1 d
H24C H 0.8280 0.4297 1.0047 0.044 Uiso 1 1 d
C30 C 0.48834(11) 0.03919(9) 0.71826(4) 0.02559(19) Uani 1 1 d
H30 H 0.4674 0.0125 0.6892 0.031 Uiso 1 1 d
B1 B 0.60100(9) 0.16642(7) 0.85325(3) 0.01457(13) Uani 1 1 d
C8 C 0.34360(14) 0.69890(11) 0.87419(4) 0.0338(3) Uani 1 1 d
H8 H 0.2820 0.7452 0.8816 0.041 Uiso 1 1 d
C9 C 0.44186(15) 0.73927(10) 0.85742(4) 0.0328(3) Uani 1 1 d
H9 H 0.4484 0.8129 0.8538 0.039 Uiso 1 1 d
C34 C 0.26530(9) 0.21052(10) 0.81375(4) 0.0259(2) Uani 1 1 d
H34A H 0.1776 0.2065 0.8142 0.039 Uiso 1 1 d
H34B H 0.3042 0.2148 0.8443 0.039 Uiso 1 1 d
H34C H 0.2937 0.1478 0.7994 0.039 Uiso 1 1 d
C5 C 0.23579(9) 0.43599(12) 0.91018(4) 0.0293(2) Uani 1 1 d
H5 H 0.1718 0.4061 0.9244 0.035 Uiso 1 1 d
C10 C 0.53652(12) 0.67201(8) 0.84493(4) 0.02459(19) Uani 1 1 d
C43 C 0.50432(11) 0.03984(9) 0.90864(4) 0.02518(18) Uani 1 1 d
H43 H 0.4284 0.0696 0.8983 0.030 Uiso 1 1 d
C12 C 0.72646(12) 0.63373(9) 0.81778(4) 0.0269(2) Uani 1 1 d
H12 H 0.7977 0.6557 0.8057 0.032 Uiso 1 1 d
C37 C 0.61879(12) 0.39119(9) 0.72759(4) 0.02610(19) Uani 1 1 d
H37A H 0.6278 0.4337 0.7012 0.039 Uiso 1 1 d
H37B H 0.6414 0.3186 0.7220 0.039 Uiso 1 1 d
H37C H 0.6714 0.4189 0.7529 0.039 Uiso 1 1 d
C11 C 0.64132(14) 0.70662(9) 0.82739(4) 0.0299(2) Uani 1 1 d
H11 H 0.6534 0.7790 0.8222 0.036 Uiso 1 1 d
C29 C 0.54077(11) -0.02595(8) 0.75180(4) 0.02576(19) Uani 1 1 d
H29 H 0.5563 -0.0973 0.7455 0.031 Uiso 1 1 d
C36 C 0.44306(14) 0.50782(9) 0.74214(4) 0.0293(2) Uani 1 1 d
H36A H 0.4548 0.5465 0.7149 0.044 Uiso 1 1 d
H36B H 0.4890 0.5418 0.7676 0.044 Uiso 1 1 d
H36C H 0.3572 0.5075 0.7465 0.044 Uiso 1 1 d
C33 C 0.22447(11) 0.30738(14) 0.74199(5) 0.0350(3) Uani 1 1 d
H33A H 0.1381 0.3030 0.7456 0.053 Uiso 1 1 d
H33B H 0.2480 0.2467 0.7251 0.053 Uiso 1 1 d
H33C H 0.2405 0.3718 0.7261 0.053 Uiso 1 1 d
C22 C 0.57977(13) 0.30615(11) 0.99984(4) 0.0301(2) Uani 1 1 d
H22A H 0.5722 0.2574 1.0244 0.045 Uiso 1 1 d
H22B H 0.4996 0.3202 0.9843 0.045 Uiso 1 1 d
H22C H 0.6157 0.3719 1.0116 0.045 Uiso 1 1 d
C39 C 0.71735(11) 0.02753(10) 0.90655(4) 0.0283(2) Uani 1 1 d
H39 H 0.7895 0.0488 0.8949 0.034 Uiso 1 1 d
C6 C 0.23322(10) 0.54220(13) 0.90103(4) 0.0314(3) Uani 1 1 d
H6 H 0.1672 0.5839 0.9080 0.038 Uiso 1 1 d
C21 C 0.77767(15) 0.21345(14) 0.99100(5) 0.0375(3) Uani 1 1 d
H21A H 0.7589 0.1665 1.0149 0.056 Uiso 1 1 d
H21B H 0.8285 0.2711 1.0035 0.056 Uiso 1 1 d
H21C H 0.8209 0.1744 0.9697 0.056 Uiso 1 1 d
C42 C 0.50909(15) -0.03857(12) 0.94080(5) 0.0359(3) Uani 1 1 d
H42 H 0.4373 -0.0609 0.9524 0.043 Uiso 1 1 d
C40 C 0.72314(15) -0.05131(13) 0.93868(6) 0.0404(3) Uani 1 1 d
H40 H 0.7985 -0.0825 0.9487 0.048 Uiso 1 1 d
C41 C 0.61903(18) -0.08405(13) 0.95601(6) 0.0429(4) Uani 1 1 d
H41 H 0.6228 -0.1371 0.9781 0.052 Uiso 1 1 d
O101 O 1.02592(17) -0.11486(18) 0.91870(6) 0.0677(5) Uani 1 1 d
C103 C 0.9831(3) -0.1967(3) 0.89136(8) 0.0688(7) Uani 1 1 d
H10A H 1.0490 -0.2224 0.8746 0.083 Uiso 1 1 d
H10B H 0.9172 -0.1707 0.8696 0.083 Uiso 1 1 d
C104 C 0.9375(2) -0.2845(2) 0.91794(10) 0.0665(7) Uani 1 1 d
H10C H 0.9054 -0.3402 0.8977 0.100 Uiso 1 1 d
H10D H 0.8736 -0.2586 0.9349 0.100 Uiso 1 1 d
H10E H 1.0040 -0.3123 0.9384 0.100 Uiso 1 1 d
C102 C 1.0743(3) -0.0345(3) 0.89501(10) 0.0795(9) Uani 1 1 d
H10F H 1.0135 -0.0092 0.8711 0.095 Uiso 1 1 d
H10G H 1.1452 -0.0605 0.8810 0.095 Uiso 1 1 d
C101 C 1.1127(4) 0.0555(4) 0.92766(12) 0.1156(16) Uani 1 1 d
H10H H 1.1466 0.1127 0.9115 0.175 Uiso 1 1 d
H10I H 1.1731 0.0295 0.9509 0.175 Uiso 1 1 d
H10J H 1.0417 0.0804 0.9411 0.175 Uiso 1 1 d
H1 H 0.5203(17) 0.2315(15) 0.8662(6) 0.026(4) Uiso 1 1 d

loop_
_atom_site_aniso_label
_atom_site_aniso_U_11
_atom_site_aniso_U_22
_atom_site_aniso_U_33
_atom_site_aniso_U_23
_atom_site_aniso_U_13
_atom_site_aniso_U_12
Fe1 0.00952(4) 0.01232(4) 0.01256(4) -0.00158(3) 0.00002(3) 0.00067(3)
P1 0.01196(8) 0.01949(9) 0.01268(8) -0.00145(6) -0.00081(6) 0.00150(6)
P2 0.01281(8) 0.01459(8) 0.01421(8) -0.00320(6) -0.00173(6) 0.00273(6)
N1 0.0152(2) 0.0128(2) 0.0159(3) -0.00128(19) -0.0021(2) 0.00137(19)
C19 0.0119(3) 0.0192(3) 0.0219(3) -0.0018(3) 0.0004(2) -0.0003(2)
C26 0.0138(3) 0.0145(3) 0.0177(3) -0.0043(2) 0.0022(2) -0.0002(2)
C18 0.0120(3) 0.0172(3) 0.0265(4) 0.0003(3) 0.0038(3) -0.0003(2)
C14 0.0113(2) 0.0170(3) 0.0162(3) -0.0001(2) 0.0005(2) 0.0016(2)
C1 0.0216(3) 0.0153(3) 0.0155(3) -0.0031(2) -0.0037(3) 0.0057(3)
C15 0.0114(2) 0.0141(3) 0.0160(3) 0.0003(2) 0.0017(2) 0.0012(2)
C3 0.0119(3) 0.0221(3) 0.0154(3) -0.0058(2) -0.0006(2) 0.0021(2)
C31 0.0238(4) 0.0203(4) 0.0191(3) -0.0069(3) 0.0020(3) -0.0006(3)
C27 0.0133(3) 0.0121(3) 0.0205(3) -0.0021(2) 0.0040(2) -0.0009(2)
C17 0.0141(3) 0.0169(3) 0.0237(4) -0.0002(3) 0.0066(3) 0.0003(2)
C2 0.0171(3) 0.0224(4) 0.0148(3) -0.0059(2) -0.0031(2) 0.0080(3)
C16 0.0138(3) 0.0155(3) 0.0190(3) -0.0009(2) 0.0047(2) 0.0002(2)
C38 0.0205(3) 0.0152(3) 0.0215(4) 0.0027(3) 0.0052(3) 0.0017(3)
C13 0.0192(3) 0.0160(3) 0.0222(4) 0.0020(3) -0.0001(3) -0.0019(3)
C32 0.0131(3) 0.0287(4) 0.0236(4) -0.0101(3) -0.0040(3) 0.0048(3)
C35 0.0301(4) 0.0176(3) 0.0152(3) -0.0002(2) -0.0022(3) 0.0050(3)
C25 0.0234(4) 0.0276(4) 0.0214(4) -0.0091(3) -0.0025(3) 0.0038(3)
C28 0.0231(4) 0.0121(3) 0.0280(4) -0.0029(3) 0.0061(3) -0.0017(3)
C7 0.0242(4) 0.0341(5) 0.0163(3) -0.0075(3) -0.0038(3) 0.0168(4)
C20 0.0252(4) 0.0266(4) 0.0152(3) 0.0026(3) 0.0003(3) 0.0025(3)
C23 0.0167(3) 0.0247(4) 0.0178(3) -0.0062(3) -0.0029(3) 0.0001(3)
C4 0.0136(3) 0.0343(5) 0.0206(4) -0.0093(3) 0.0034(3) -0.0016(3)
C24 0.0200(4) 0.0420(6) 0.0245(4) -0.0111(4) -0.0074(3) 0.0016(4)
C30 0.0309(5) 0.0211(4) 0.0253(4) -0.0107(3) 0.0054(4) -0.0040(3)
B1 0.0130(3) 0.0130(3) 0.0180(3) 0.0006(2) 0.0030(3) 0.0006(2)
C8 0.0446(7) 0.0329(6) 0.0224(4) -0.0060(4) -0.0032(4) 0.0266(5)
C9 0.0518(8) 0.0217(4) 0.0234(4) -0.0028(3) -0.0036(4) 0.0193(5)
C34 0.0131(3) 0.0308(5) 0.0342(5) -0.0126(4) 0.0039(3) -0.0037(3)
C5 0.0140(3) 0.0523(7) 0.0217(4) -0.0134(4) 0.0027(3) 0.0032(4)
C10 0.0368(5) 0.0150(3) 0.0205(4) -0.0018(3) -0.0041(4) 0.0082(3)
C43 0.0254(4) 0.0226(4) 0.0286(5) 0.0068(3) 0.0082(4) -0.0016(3)
C12 0.0306(5) 0.0178(4) 0.0316(5) 0.0052(3) -0.0002(4) -0.0052(3)
C37 0.0351(5) 0.0227(4) 0.0212(4) 0.0002(3) 0.0063(4) -0.0007(4)
C11 0.0434(6) 0.0143(3) 0.0308(5) 0.0034(3) -0.0022(5) 0.0000(4)
C29 0.0314(5) 0.0151(3) 0.0318(5) -0.0083(3) 0.0082(4) -0.0035(3)
C36 0.0452(7) 0.0195(4) 0.0214(4) 0.0020(3) -0.0045(4) 0.0104(4)
C33 0.0191(4) 0.0549(9) 0.0286(5) -0.0135(5) -0.0094(4) 0.0087(5)
C22 0.0374(6) 0.0348(6) 0.0196(4) -0.0010(4) 0.0104(4) -0.0023(5)
C39 0.0264(5) 0.0241(4) 0.0350(5) 0.0108(4) 0.0065(4) 0.0088(4)
C6 0.0203(4) 0.0524(8) 0.0208(4) -0.0107(4) -0.0010(3) 0.0174(4)
C21 0.0386(7) 0.0426(7) 0.0290(5) 0.0107(5) -0.0078(5) 0.0095(6)
C42 0.0416(7) 0.0310(6) 0.0370(6) 0.0139(5) 0.0130(5) -0.0037(5)
C40 0.0418(7) 0.0336(6) 0.0458(8) 0.0208(6) 0.0053(6) 0.0133(6)
C41 0.0545(9) 0.0319(6) 0.0434(8) 0.0218(6) 0.0095(7) 0.0045(6)
O101 0.0576(9) 0.0911(14) 0.0524(9) 0.0102(9) -0.0029(7) -0.0056(9)
C103 0.0787(17) 0.087(2) 0.0383(9) -0.0043(10) -0.0052(10) 0.0077(14)
C104 0.0430(10) 0.0666(15) 0.0858(18) 0.0029(13) -0.0128(11) 0.0014(10)
C102 0.0580(14) 0.111(3) 0.0686(16) 0.0319(17) 0.0050(12) -0.0133(15)
C101 0.140(4) 0.139(4) 0.0640(18) 0.021(2) -0.004(2) 0.072(3)

loop_
_atom_type_symbol
_atom_type_description
_atom_type_scat_dispersion_real
_atom_type_scat_dispersion_imag
_atom_type_scat_source
C C 0.0030 0.0020 'International Tables Vol C Tables 4.2.6.8 and 6.1.1.4'
H H 0.0000 0.0000 'International Tables Vol C Tables 4.2.6.8 and 6.1.1.4'
B B 0.0010 0.0010 'International Tables Vol C Tables 4.2.6.8 and 6.1.1.4'
Fe Fe 0.3460 0.8440 'International Tables Vol C Tables 4.2.6.8 and 6.1.1.4'
N N 0.0060 0.0030 'International Tables Vol C Tables 4.2.6.8 and 6.1.1.4'
O O 0.0110 0.0060 'International Tables Vol C Tables 4.2.6.8 and 6.1.1.4'
P P 0.1020 0.0940 'International Tables Vol C Tables 4.2.6.8 and 6.1.1.4'

loop_
_geom_angle_atom_site_label_1
_geom_angle_atom_site_label_2
_geom_angle_atom_site_label_3
_geom_angle
P1 Fe1 P2 169.589(10)
P1 Fe1 C15 73.12(2)
P1 Fe1 H1 89.8(7)
P2 Fe1 C15 97.21(2)
P2 Fe1 H1 83.4(7)
N1 Fe1 P1 92.78(2)
N1 Fe1 P2 94.58(2)
N1 Fe1 C15 112.43(3)
N1 Fe1 H1 175.6(7)
C15 Fe1 H1 71.8(7)
C3 Fe1 P1 96.08(3)
C3 Fe1 P2 92.03(3)
C3 Fe1 N1 83.86(4)
C3 Fe1 C15 160.39(4)
C3 Fe1 H1 92.3(7)
C14 P1 Fe1 77.02(3)
C14 P1 C20 112.40(5)
C14 P1 C23 106.18(4)
C20 P1 Fe1 124.87(4)
C20 P1 C23 109.58(5)
C23 P1 Fe1 119.69(3)
C26 P2 Fe1 109.02(3)
C26 P2 C32 100.67(4)
C26 P2 C35 103.36(4)
C32 P2 Fe1 113.81(3)
C35 P2 Fe1 123.24(4)
C35 P2 C32 104.04(5)
C1 N1 Fe1 113.78(6)
C13 N1 Fe1 128.72(6)
C13 N1 C1 117.49(8)
C18 C19 H19 119.62(9)
C18 C19 C14 120.90(8)
C14 C19 H19 119.49(9)
C31 C26 P2 123.94(7)
C31 C26 C27 121.27(8)
C27 C26 P2 114.64(6)
C19 C18 H18 120.10(10)
C19 C18 C17 119.63(8)
C17 C18 H18 120.27(9)
C19 C14 P1 123.46(7)
C19 C14 C15 120.42(8)
C15 C14 P1 114.86(6)
N1 C1 C2 114.36(8)
N1 C1 C10 122.95(10)
C10 C1 C2 122.65(9)
C14 C15 Fe1 79.13(5)
C14 C15 B1 123.96(7)
C16 C15 Fe1 132.23(6)
C16 C15 C14 116.24(7)
C16 C15 B1 119.49(7)
B1 C15 Fe1 68.50(4)
C2 C3 Fe1 111.95(7)
C4 C3 Fe1 133.12(8)
C4 C3 C2 114.87(8)
C26 C31 H31 119.92(9)
C30 C31 C26 120.19(10)
C30 C31 H31 119.89(10)
C26 C27 B1 121.23(7)
C28 C27 C26 117.15(8)
C28 C27 B1 121.29(8)
C18 C17 H17 120.02(9)
C16 C17 C18 119.96(8)
C16 C17 H17 120.02(9)
C1 C2 C3 115.87(8)
C7 C2 C1 119.21(10)
C7 C2 C3 124.79(10)
C15 C16 H16 118.66(8)
C17 C16 C15 122.69(8)
C17 C16 H16 118.66(8)
C43 C38 B1 121.32(9)
C39 C38 B1 122.13(9)
C39 C38 C43 116.49(9)
N1 C13 H13 118.60(9)
N1 C13 C12 122.80(10)
C12 C13 H13 118.60(10)
P2 C32 H32 107.55(7)
C34 C32 P2 108.93(7)
C34 C32 H32 107.56(10)
C33 C32 P2 115.75(8)
C33 C32 H32 107.51(10)
C33 C32 C34 109.25(10)
P2 C35 H35 107.22(8)
C37 C35 P2 111.14(7)
C37 C35 H35 107.11(9)
C37 C35 C36 111.63(10)
C36 C35 P2 112.30(8)
C36 C35 H35 107.12(9)
H25A C25 H25B 109.57(10)
H25A C25 H25C 109.40(12)
H25B C25 H25C 109.50(11)
C23 C25 H25A 109.42(10)
C23 C25 H25B 109.53(11)
C23 C25 H25C 109.41(9)
C27 C28 H28 119.05(10)
C29 C28 C27 121.81(10)
C29 C28 H28 119.14(9)
C2 C7 C8 117.86(12)
C6 C7 C2 117.47(12)
C6 C7 C8 124.60(10)
P1 C20 H20 105.87(7)
C22 C20 P1 110.59(8)
C22 C20 H20 105.84(10)
C21 C20 P1 115.79(9)
C21 C20 H20 105.83(11)
C21 C20 C22 112.11(10)
P1 C23 H23 105.79(7)
C25 C23 P1 112.44(7)
C25 C23 H23 105.92(10)
C24 C23 P1 116.85(9)
C24 C23 C25 109.11(8)
C24 C23 H23 105.90(9)
C3 C4 H4 119.37(10)
C3 C4 C5 121.24(12)
C5 C4 H4 119.39(11)
C23 C24 H24A 109.48(12)
C23 C24 H24B 109.41(10)
C23 C24 H24C 109.45(11)
H24A C24 H24B 109.51(12)
H24A C24 H24C 109.46(11)
H24B C24 H24C 109.51(14)
C31 C30 H30 120.36(13)
C29 C30 C31 119.38(10)
C29 C30 H30 120.26(11)
C15 B1 H1 109.6(8)
C27 B1 C15 110.09(7)
C27 B1 H1 109.1(8)
C38 B1 C15 114.10(7)
C38 B1 C27 110.66(7)
C38 B1 H1 103.0(8)
C7 C8 H8 118.87(16)
C9 C8 C7 122.24(10)
C9 C8 H8 118.89(15)
C8 C9 H9 119.61(12)
C8 C9 C10 120.89(12)
C10 C9 H9 119.50(16)
C32 C34 H34A 109.52(11)
C32 C34 H34B 109.51(9)
C32 C34 H34C 109.57(10)
H34A C34 H34B 109.42(11)
H34A C34 H34C 109.42(10)
H34B C34 H34C 109.39(12)
C4 C5 H5 118.91(15)
C6 C5 C4 122.19(11)
C6 C5 H5 118.90(11)
C1 C10 C9 117.15(12)
C11 C10 C1 117.95(10)
C11 C10 C9 124.90(11)
C38 C43 H43 118.99(10)
C42 C43 C38 122.01(12)
C42 C43 H43 119.00(11)
C13 C12 H12 120.06(12)
C11 C12 C13 119.84(11)
C11 C12 H12 120.10(11)
C35 C37 H37A 109.48(11)
C35 C37 H37B 109.52(11)
C35 C37 H37C 109.47(10)
H37A C37 H37B 109.50(11)
H37A C37 H37C 109.42(12)
H37B C37 H37C 109.44(12)
C10 C11 H11 120.46(13)
C12 C11 C10 118.96(10)
C12 C11 H11 120.58(14)
C28 C29 H29 119.93(13)
C30 C29 C28 120.19(9)
C30 C29 H29 119.88(11)
C35 C36 H36A 109.48(11)
C35 C36 H36B 109.51(10)
C35 C36 H36C 109.50(12)
H36A C36 H36B 109.41(14)
H36A C36 H36C 109.48(11)
H36B C36 H36C 109.45(12)
C32 C33 H33A 109.35(12)
C32 C33 H33B 109.42(11)
C32 C33 H33C 109.47(12)
H33A C33 H33B 109.41(15)
H33A C33 H33C 109.53(13)
H33B C33 H33C 109.65(14)
C20 C22 H22A 109.49(12)
C20 C22 H22B 109.37(10)
C20 C22 H22C 109.56(11)
H22A C22 H22B 109.44(13)
H22A C22 H22C 109.48(12)
H22B C22 H22C 109.48(14)
C38 C39 H39 119.03(11)
C40 C39 C38 121.96(12)
C40 C39 H39 119.02(12)
C7 C6 H6 120.36(16)
C5 C6 C7 119.27(9)
C5 C6 H6 120.37(15)
C20 C21 H21A 109.55(14)
C20 C21 H21B 109.52(13)
C20 C21 H21C 109.46(12)
H21A C21 H21B 109.55(14)
H21A C21 H21C 109.37(16)
H21B C21 H21C 109.38(17)
C43 C42 H42 120.11(15)
C41 C42 C43 119.95(13)
C41 C42 H42 119.94(13)
C39 C40 H40 119.95(16)
C41 C40 C39 120.09(13)
C41 C40 H40 119.96(14)
C42 C41 H41 120.23(17)
C40 C41 C42 119.48(12)
C40 C41 H41 120.29(17)
C103 O101 C102 112.1(2)
O101 C103 H10A 109.1(3)
O101 C103 H10B 109.2(3)
O101 C103 C104 111.0(2)
H10A C103 H10B 108.0(2)
C104 C103 H10A 109.7(3)
C104 C103 H10B 109.8(3)
C103 C104 H10C 109.2(3)
C103 C104 H10D 109.5(3)
C103 C104 H10E 109.5(2)
H10C C104 H10D 109.6(2)
H10C C104 H10E 109.5(3)
H10D C104 H10E 109.6(3)
O101 C102 H10F 110.2(3)
O101 C102 H10G 110.0(3)
O101 C102 C101 108.4(3)
H10F C102 H10G 108.1(3)
C101 C102 H10F 110.2(3)
C101 C102 H10G 110.0(3)
C102 C101 H10H 109.4(3)
C102 C101 H10I 109.3(4)
C102 C101 H10J 109.0(5)
H10H C101 H10I 109.8(5)
H10H C101 H10J 109.6(4)
H10I C101 H10J 109.7(4)

loop_
_geom_bond_atom_site_label_1
_geom_bond_atom_site_label_2
_geom_bond_distance
Fe1 P1 2.2188(3)
Fe1 P2 2.2666(3)
Fe1 N1 1.9682(8)
Fe1 C15 2.3739(8)
Fe1 C3 1.9285(8)
Fe1 H1 1.591(19)
P1 C14 1.8111(9)
P1 C20 1.8474(11)
P1 C23 1.8526(10)
P2 C26 1.8162(9)
P2 C32 1.8784(10)
P2 C35 1.8532(10)
N1 C1 1.3688(11)
N1 C13 1.3448(13)
C19 H19 0.9506(9)
C19 C18 1.3847(13)
C19 C14 1.4159(12)
C26 C31 1.4029(13)
C26 C27 1.4066(13)
C18 H18 0.9493(9)
C18 C17 1.3990(14)
C14 C15 1.4295(12)
C1 C2 1.4166(15)
C1 C10 1.4107(14)
C15 C16 1.4212(12)
C15 B1 1.6256(12)
C3 C2 1.4256(14)
C3 C4 1.4019(14)
C31 H31 0.9501(11)
C31 C30 1.3926(15)
C27 C28 1.4041(12)
C27 B1 1.6234(13)
C17 H17 0.9491(9)
C17 C16 1.3848(12)
C2 C7 1.4142(13)
C16 H16 0.9505(9)
C38 B1 1.6180(13)
C38 C43 1.4062(14)
C38 C39 1.4000(15)
C13 H13 0.9498(10)
C13 C12 1.3981(14)
C32 H32 1.0005(10)
C32 C34 1.5344(19)
C32 C33 1.5296(15)
C35 H35 1.0001(10)
C35 C37 1.5322(17)
C35 C36 1.5325(15)
C25 H25A 0.9796(11)
C25 H25B 0.9797(13)
C25 H25C 0.9810(11)
C25 C23 1.5389(15)
C28 H28 0.9509(11)
C28 C29 1.3932(16)
C7 C8 1.448(2)
C7 C6 1.406(2)
C20 H20 0.9997(12)
C20 C22 1.5332(16)
C20 C21 1.5303(17)
C23 H23 1.0000(11)
C23 C24 1.5356(14)
C4 H4 0.9507(13)
C4 C5 1.4127(15)
C24 H24A 0.9798(14)
C24 H24B 0.9803(13)
C24 H24C 0.9792(15)
C30 H30 0.9488(11)
C30 C29 1.3921(19)
B1 H1 1.314(19)
C8 H8 0.9504(11)
C8 C9 1.356(2)
C9 H9 0.9504(13)
C9 C10 1.4412(17)
C34 H34A 0.9800(10)
C34 H34B 0.9803(12)
C34 H34C 0.9793(11)
C5 H5 0.9506(13)
C5 C6 1.384(2)
C10 C11 1.404(2)
C43 H43 0.9498(12)
C43 C42 1.3933(17)
C12 H12 0.9504(13)
C12 C11 1.3816(19)
C37 H37A 0.9792(11)
C37 H37B 0.9800(12)
C37 H37C 0.9803(13)
C11 H11 0.9496(11)
C29 H29 0.9505(10)
C36 H36A 0.9813(12)
C36 H36B 0.9800(13)
C36 H36C 0.9793(15)
C33 H33A 0.9814(13)
C33 H33B 0.9791(14)
C33 H33C 0.9787(19)
C22 H22A 0.9797(13)
C22 H22B 0.9813(15)
C22 H22C 0.9808(14)
C39 H39 0.9506(12)
C39 C40 1.3963(17)
C6 H6 0.9496(10)
C21 H21A 0.9788(15)
C21 H21B 0.9802(18)
C21 H21C 0.9803(17)
C42 H42 0.9504(14)
C42 C41 1.390(2)
C40 H40 0.9497(15)
C40 C41 1.387(2)
C41 H41 0.9495(13)
O101 C103 1.386(4)
O101 C102 1.392(3)
C103 H10A 0.991(3)
C103 H10B 0.990(3)
C103 C104 1.499(4)
C104 H10C 0.981(3)
C104 H10D 0.978(3)
C104 H10E 0.980(2)
C102 H10F 0.992(3)
C102 H10G 0.992(3)
C102 C101 1.546(6)
C101 H10H 0.977(5)
C101 H10I 0.979(3)
C101 H10J 0.980(4)

loop_
_geom_torsion_atom_site_label_1
_geom_torsion_atom_site_label_2
_geom_torsion_atom_site_label_3
_geom_torsion_atom_site_label_4
_geom_torsion
Fe1 P1 C14 C19 128.61(8)
Fe1 P1 C14 C15 -38.59(6)
Fe1 P1 C20 C22 -94.30(9)
Fe1 P1 C20 C21 136.79(9)
Fe1 P1 C23 C25 72.82(8)
Fe1 P1 C23 C24 -159.87(7)
Fe1 P2 C26 C31 -169.71(7)
Fe1 P2 C26 C27 14.73(7)
Fe1 P2 C32 C34 -67.15(7)
Fe1 P2 C32 C33 169.32(9)
Fe1 P2 C35 C37 59.77(8)
Fe1 P2 C35 C36 -66.09(9)
Fe1 N1 C1 C2 0.85(9)
Fe1 N1 C1 C10 178.58(7)
Fe1 N1 C13 C12 -179.78(8)
Fe1 C15 C16 C17 102.93(10)
Fe1 C15 B1 C27 106.11(6)
Fe1 C15 B1 C38 -128.77(7)
Fe1 C3 C2 C1 -4.26(10)
Fe1 C3 C2 C7 179.94(7)
Fe1 C3 C4 C5 -178.89(8)
P1 C14 C15 Fe1 35.34(5)
P1 C14 C15 C16 167.28(6)
P1 C14 C15 B1 -19.25(11)
P2 C26 C31 C30 -175.68(8)
P2 C26 C27 C28 175.45(7)
P2 C26 C27 B1 -11.03(10)
N1 C1 C2 C3 2.24(11)
N1 C1 C2 C7 178.29(8)
N1 C1 C10 C9 -177.83(9)
N1 C1 C10 C11 1.55(15)
N1 C13 C12 C11 0.99(18)
C19 C18 C17 C16 -0.36(14)
C19 C14 C15 Fe1 -132.28(8)
C19 C14 C15 C16 -0.34(12)
C19 C14 C15 B1 173.13(8)
C26 P2 C32 C34 49.31(7)
C26 P2 C32 C33 -74.21(10)
C26 P2 C35 C37 -64.02(8)
C26 P2 C35 C36 170.12(8)
C26 C31 C30 C29 0.28(17)
C26 C27 C28 C29 1.03(14)
C26 C27 B1 C15 -74.80(10)
C26 C27 B1 C38 158.15(8)
C18 C19 C14 P1 -169.64(7)
C18 C19 C14 C15 -3.12(14)
C18 C17 C16 C15 -3.26(14)
C14 P1 C20 C22 176.20(8)
C14 P1 C20 C21 47.29(11)
C14 P1 C23 C25 156.87(7)
C14 P1 C23 C24 -75.82(9)
C14 C19 C18 C17 3.49(14)
C14 C15 C16 C17 3.53(13)
C14 C15 B1 C27 165.46(7)
C14 C15 B1 C38 -69.42(10)
C1 N1 C13 C12 -0.34(14)
C1 C2 C7 C8 0.03(13)
C1 C2 C7 C6 -176.99(9)
C1 C10 C11 C12 -0.86(17)
C3 C2 C7 C8 175.71(9)
C3 C2 C7 C6 -1.31(14)
C3 C4 C5 C6 -2.25(16)
C31 C26 C27 C28 -0.24(13)
C31 C26 C27 B1 173.28(8)
C31 C30 C29 C28 0.49(18)
C27 C26 C31 C30 -0.40(15)
C27 C28 C29 C30 -1.18(17)
C2 C1 C10 C9 -0.29(15)
C2 C1 C10 C11 179.09(10)
C2 C3 C4 C5 4.19(13)
C2 C7 C8 C9 -0.92(17)
C2 C7 C6 C5 3.45(15)
C16 C15 B1 C27 -21.27(11)
C16 C15 B1 C38 103.85(9)
C38 C43 C42 C41 -0.8(2)
C38 C39 C40 C41 0.4(3)
C13 N1 C1 C2 -178.67(8)
C13 N1 C1 C10 -0.94(13)
C13 C12 C11 C10 -0.33(19)
C32 P2 C26 C31 70.32(9)
C32 P2 C26 C27 -105.24(7)
C32 P2 C35 C37 -168.83(7)
C32 P2 C35 C36 65.31(9)
C35 P2 C26 C31 -37.04(9)
C35 P2 C26 C27 147.39(7)
C35 P2 C32 C34 156.14(7)
C35 P2 C32 C33 32.61(11)
C28 C27 B1 C15 98.46(9)
C28 C27 B1 C38 -28.60(11)
C7 C8 C9 C10 1.22(19)
C20 P1 C14 C19 -108.73(8)
C20 P1 C14 C15 84.07(7)
C20 P1 C23 C25 -81.51(8)
C20 P1 C23 C24 45.80(10)
C23 P1 C14 C19 11.07(9)
C23 P1 C14 C15 -156.13(7)
C23 P1 C20 C22 58.40(9)
C23 P1 C20 C21 -70.51(11)
C4 C3 C2 C1 173.32(8)
C4 C3 C2 C7 -2.48(13)
C4 C5 C6 C7 -1.82(17)
B1 C15 C16 C17 -170.25(8)
B1 C27 C28 C29 -172.48(9)
B1 C38 C43 C42 179.23(12)
B1 C38 C39 C40 -179.03(14)
C8 C7 C6 C5 -173.34(11)
C8 C9 C10 C1 -0.60(17)
C8 C9 C10 C11 -179.93(12)
C9 C10 C11 C12 178.47(12)
C10 C1 C2 C3 -175.49(9)
C10 C1 C2 C7 0.56(13)
C43 C38 B1 C15 158.63(9)
C43 C38 B1 C27 -76.56(11)
C43 C38 C39 C40 -1.6(2)
C43 C42 C41 C40 -0.5(3)
C39 C38 B1 C15 -24.09(14)
C39 C38 B1 C27 100.72(12)
C39 C38 C43 C42 1.80(19)
C39 C40 C41 C42 0.7(3)
C6 C7 C8 C9 175.86(11)
C103 O101 C102 C101 176.8(3)
C102 O101 C103 C104 177.0(2)
